data_2014815
loop_
_publ_author_name
'Lyakhov, Alexander S.'
'Degtyarik, Michail M.'
'Ivashkevich, Ludmila S.'
'Gaponik, Pavel N.'

_publ_section_title
;Coordination polymers formed by bridging 2-substituted tetrazole ligands:
 poly[[dichlorocopper(II)]-di-\m~2~-2-propyl-2<i>H</i>-tetrazole-\k^2^<i>N</i>^1^:<i>N</i>^4^]
 and
 poly[[dichlorocopper(II)]-di-\m~2~-2-allyl-2<i>H</i>-tetrazole-\k^2^<i>N</i>^1^:<i>N</i>^4^]
;
_journal_issue 4
_journal_name_full 'Acta Crystallographica Section C'
_journal_page_first m158
_journal_page_last m160
_journal_paper_doi 10.1107/S0108270105004002
_journal_volume 61
_journal_year 2005
_chemical_formula_iupac '[Cu Cl2 (C4 H6 N4)2]'
_chemical_formula_moiety 'C8 H12 Cl2 Cu N8'
_chemical_formula_sum 'C8 H12 Cl2 Cu N8'
_chemical_formula_weight 354.70
_chemical_name_systematic
;
poly[[dichlorocopper(II)]-di-\m~2~-2-allyl-2H-tetrazole-\k^2^N^1^:N^4^]
;
_space_group_IT_number 14
_symmetry_cell_setting monoclinic
_symmetry_space_group_name_Hall '-P 2ybc'
_symmetry_space_group_name_H-M 'P 1 21/c 1'
_atom_sites_solution_hydrogens geom
_atom_sites_solution_primary direct
_atom_sites_solution_secondary difmap
_audit_creation_method SHELXL97
_cell_angle_alpha 90.00
_cell_angle_beta 105.51(2)
_cell_angle_gamma 90.00
_cell_formula_units_Z 2
_cell_length_a 8.524(3)
_cell_length_b 8.855(3)
_cell_length_c 9.593(2)
_cell_measurement_reflns_used 25
_cell_measurement_temperature 292(2)
_cell_measurement_theta_max 23.6
_cell_measurement_theta_min 17.9
_cell_volume 697.7(4)
_computing_cell_refinement 'R3m Software'
_computing_data_collection 'R3m Software (Nicolet, 1980)'
_computing_data_reduction 'R3m Software'
_computing_molecular_graphics 'ORTEP-3 for Windows (Farrugia, 1997) and PLATON (Spek, 2003)'
_computing_publication_material SHELXL97
_computing_structure_refinement 'SHELXL97 (Sheldrick, 1997)'
_computing_structure_solution 'SIR97 (Altomare <i>et al.</i>, 1999)'
_diffrn_ambient_temperature 292(2)
_diffrn_measured_fraction_theta_full 0.999
_diffrn_measured_fraction_theta_max 0.999
_diffrn_measurement_device_type 'Nicolet R3m four-circle'
_diffrn_measurement_method \w/2\q
_diffrn_radiation_monochromator graphite
_diffrn_radiation_source 'fine-focus sealed tube'
_diffrn_radiation_type MoK\a
_diffrn_radiation_wavelength 0.71073
_diffrn_reflns_av_R_equivalents 0.0622
_diffrn_reflns_av_sigmaI/netI 0.0207
_diffrn_reflns_limit_h_max 11
_diffrn_reflns_limit_h_min 0
_diffrn_reflns_limit_k_max 12
_diffrn_reflns_limit_k_min 0
_diffrn_reflns_limit_l_max 12
_diffrn_reflns_limit_l_min -13
_diffrn_reflns_number 2066
_diffrn_reflns_theta_full 29.56
_diffrn_reflns_theta_max 29.56
_diffrn_reflns_theta_min 2.48
_diffrn_standards_decay_% 0
_diffrn_standards_interval_count 100
_diffrn_standards_number 3
_exptl_absorpt_coefficient_mu 1.947
_exptl_absorpt_correction_T_max 0.5999
_exptl_absorpt_correction_T_min 0.4842
_exptl_absorpt_correction_type '\y scan'
_exptl_absorpt_process_details '(North <i>et al.</i>, 1968)'
_exptl_crystal_colour green-blue
_exptl_crystal_density_diffrn 1.688
_exptl_crystal_density_meas ?
_exptl_crystal_density_method 'not measured'
_exptl_crystal_description prism
_exptl_crystal_F_000 358
_exptl_crystal_size_max 0.40
_exptl_crystal_size_mid 0.38
_exptl_crystal_size_min 0.26
_refine_diff_density_max 0.685
_refine_diff_density_min -0.947
_refine_ls_extinction_method none
_refine_ls_goodness_of_fit_ref 1.069
_refine_ls_hydrogen_treatment constr
_refine_ls_matrix_type full
_refine_ls_number_parameters 88
_refine_ls_number_reflns 1949
_refine_ls_number_restraints 0
_refine_ls_restrained_S_all 1.069
_refine_ls_R_factor_all 0.0387
_refine_ls_R_factor_gt 0.0365
_refine_ls_shift/su_max 0.000
_refine_ls_shift/su_mean 0.000
_refine_ls_structure_factor_coef Fsqd
_refine_ls_weighting_details 'calc w = 1/[\s^2^(Fo^2^)+(0.0721P)^2^+0.3127P] where P=(Fo^2^+2Fc^2^)/3'
_refine_ls_weighting_scheme calc
_refine_ls_wR_factor_gt 0.1068
_refine_ls_wR_factor_ref 0.1085
_reflns_number_gt 1824
_reflns_number_total 1949
_reflns_threshold_expression I>2\s(I)
_cod_data_source_file ga1097.cif
_cod_data_source_block II
_cod_depositor_comments
;
The following automatic conversions were performed:
'_geom_bond_publ_flag' value 'Y' changed to 'y' according to
'/home/saulius/struct/CIF-dictionaries/cif_core.dic' dictionary named
'cif_core.dic' version 2.4.1 from 2010-06-29 (10 times).

Automatic conversion script
Id: cif_fix_enum 1527 2010-12-29 10:47:43Z saulius 

The following automatic conversions were performed:

'_geom_bond_publ_flag' value 'Y' changed to 'y' according to
/home/saulius/struct/CIF-dictionaries/cif_core.dic dictionary named
'cif_core.dic' version 2.4.1 from 2010-06-29 (10 times).

Automatic conversion script
Id: cif_fix_values 1715 2011-07-08 13:25:40Z adriana 

The following automatic conversions were performed:

'_exptl_crystal_density_meas' value 'not measured' was changed to '?'
- the value is perceived as not measured.

Automatic conversion script
Id: cif_fix_values 3008 2015-01-20 13:52:24Z robertas 
;
_cod_original_sg_symbol_H-M 'P 21/c'
_cod_database_code 2014815
_cod_database_fobs_code 2014815

loop_
_symmetry_equiv_pos_as_xyz
'x, y, z'
'-x, y+1/2, -z+1/2'
'-x, -y, -z'
'x, -y-1/2, z-1/2'

loop_
_atom_site_label
_atom_site_fract_x
_atom_site_fract_y
_atom_site_fract_z
_atom_site_U_iso_or_equiv
_atom_site_adp_type
_atom_site_calc_flag
_atom_site_refinement_flags
_atom_site_occupancy
_atom_site_disorder_assembly
_atom_site_disorder_group
_atom_site_type_symbol
Cu1 1.0000 0.5000 0.5000 0.02679(13) Uani d S 1 . . Cu
Cl1 0.75801(6) 0.38044(6) 0.46359(5) 0.03523(15) Uani d . 1 . . Cl
N1 0.9006(2) 0.7743(2) 0.1272(2) 0.0371(4) Uani d . 1 . . N
N2 0.7622(2) 0.70125(19) 0.11737(18) 0.0300(3) Uani d . 1 . . N
N3 0.7682(2) 0.6046(2) 0.22137(18) 0.0333(4) Uani d . 1 . . N
N4 0.9182(2) 0.61315(18) 0.30631(18) 0.0296(3) Uani d . 1 . . N
C5 0.9958(3) 0.7167(3) 0.2467(2) 0.0371(4) Uani d . 1 . . C
H5 1.1040 0.7443 0.2853 0.044 Uiso calc R 1 . . H
C6 0.6133(3) 0.7260(3) 0.0005(2) 0.0386(4) Uani d . 1 . . C
H6A 0.6116 0.8297 -0.0323 0.046 Uiso calc R 1 . . H
H6B 0.5196 0.7114 0.0383 0.046 Uiso calc R 1 . . H
C7 0.5992(3) 0.6231(3) -0.1253(3) 0.0490(6) Uani d . 1 . . C
H7 0.5045 0.6314 -0.2005 0.059 Uiso calc R 1 . . H
C8 0.7047(6) 0.5230(4) -0.1416(4) 0.0665(9) Uani d . 1 . . C
H8A 0.8015 0.5101 -0.0697 0.080 Uiso calc R 1 . . H
H8B 0.6834 0.4645 -0.2250 0.080 Uiso calc R 1 . . H

loop_
_atom_site_aniso_label
_atom_site_aniso_U_11
_atom_site_aniso_U_22
_atom_site_aniso_U_33
_atom_site_aniso_U_12
_atom_site_aniso_U_13
_atom_site_aniso_U_23
Cu1 0.02700(19) 0.02710(19) 0.02549(19) -0.00584(10) 0.00565(13) 0.00328(10)
Cl1 0.0297(2) 0.0370(3) 0.0372(3) -0.00925(17) 0.00589(18) 0.00577(18)
N1 0.0320(8) 0.0404(9) 0.0387(9) -0.0012(7) 0.0091(7) 0.0138(7)
N2 0.0292(7) 0.0324(8) 0.0291(7) 0.0013(6) 0.0092(6) 0.0045(6)
N3 0.0328(8) 0.0357(8) 0.0302(7) -0.0032(6) 0.0062(6) 0.0071(6)
N4 0.0298(7) 0.0299(7) 0.0293(7) -0.0023(6) 0.0083(6) 0.0035(6)
C5 0.0323(9) 0.0409(10) 0.0366(10) -0.0039(8) 0.0068(8) 0.0123(8)
C6 0.0311(9) 0.0442(11) 0.0376(10) 0.0035(8) 0.0042(8) 0.0098(9)
C7 0.0528(14) 0.0496(13) 0.0377(11) -0.0132(11) 0.0002(10) 0.0052(10)
C8 0.094(3) 0.0516(15) 0.0532(17) -0.0029(16) 0.0182(17) -0.0106(13)

loop_
_atom_type_symbol
_atom_type_description
_atom_type_scat_dispersion_real
_atom_type_scat_dispersion_imag
_atom_type_scat_source
C C 0.0033 0.0016 'International Tables Vol C Tables 4.2.6.8 and 6.1.1.4'
H H 0.0000 0.0000 'International Tables Vol C Tables 4.2.6.8 and 6.1.1.4'
N N 0.0061 0.0033 'International Tables Vol C Tables 4.2.6.8 and 6.1.1.4'
Cl Cl 0.1484 0.1585 'International Tables Vol C Tables 4.2.6.8 and 6.1.1.4'
Cu Cu 0.3201 1.2651 'International Tables Vol C Tables 4.2.6.8 and 6.1.1.4'

loop_
_geom_angle_atom_site_label_1
_geom_angle_atom_site_label_2
_geom_angle_atom_site_label_3
_geom_angle_site_symmetry_1
_geom_angle_site_symmetry_3
_geom_angle
N4 Cu1 N4 . 3_766 180.00(8)
N4 Cu1 Cl1 . . 90.77(5)
N4 Cu1 Cl1 3_766 . 89.23(5)
N4 Cu1 Cl1 . 3_766 89.23(5)
N4 Cu1 Cl1 3_766 3_766 90.77(5)
Cl1 Cu1 Cl1 . 3_766 180.00(3)
N4 Cu1 N1 . 2_745 91.42(7)
N4 Cu1 N1 3_766 2_745 88.58(7)
Cl1 Cu1 N1 . 2_745 88.06(5)
Cl1 Cu1 N1 3_766 2_745 91.94(5)
N4 Cu1 Cu1 . 2_745 74.57(5)
N4 Cu1 Cu1 3_766 2_745 105.43(5)
Cl1 Cu1 Cu1 . 2_745 75.41(2)
Cl1 Cu1 Cu1 3_766 2_745 104.59(2)
N1 Cu1 Cu1 2_745 2_745 21.46(4)
C5 N1 N2 . . 101.67(16)
N3 N2 N1 . . 114.43(16)
N3 N2 C6 . . 122.05(17)
N1 N2 C6 . . 123.52(17)
N2 N3 N4 . . 105.48(16)
N3 N4 C5 . . 106.39(16)
N3 N4 Cu1 . . 124.47(13)
C5 N4 Cu1 . . 128.92(14)
N1 C5 N4 . . 112.03(19)
N1 C5 H5 . . 124.0
N4 C5 H5 . . 124.0
N2 C6 C7 . . 113.16(19)
N2 C6 H6A . . 108.9
C7 C6 H6A . . 108.9
N2 C6 H6B . . 108.9
C7 C6 H6B . . 108.9
H6A C6 H6B . . 107.8
C8 C7 C6 . . 127.2(3)
C8 C7 H7 . . 116.4
C6 C7 H7 . . 116.4
C7 C8 H8A . . 120.0
C7 C8 H8B . . 120.0
H8A C8 H8B . . 120.0

loop_
_geom_bond_atom_site_label_1
_geom_bond_atom_site_label_2
_geom_bond_site_symmetry_2
_geom_bond_distance
_geom_bond_publ_flag
Cu1 N4 . 2.0615(16) y
Cu1 N4 3_766 2.0615(16) ?
Cu1 Cl1 . 2.2611(8) y
Cu1 Cl1 3_766 2.2611(8) ?
Cu1 N1 2_745 2.5987(18) y
Cu1 Cu1 2_745 6.5276(13) y
N1 C5 . 1.318(3) y
N1 N2 . 1.326(2) y
N2 N3 . 1.305(2) y
N2 C6 . 1.468(3) y
N3 N4 . 1.322(2) y
N4 C5 . 1.345(3) y
C5 H5 . 0.9300 ?
C6 C7 . 1.491(4) ?
C6 H6A . 0.9700 ?
C6 H6B . 0.9700 ?
C7 C8 . 1.302(5) ?
C7 H7 . 0.9300 ?
C8 H8A . 0.9300 ?
C8 H8B . 0.9300 ?

loop_
_geom_hbond_atom_site_label_D
_geom_hbond_atom_site_label_H
_geom_hbond_atom_site_label_A
_geom_hbond_site_symmetry_A
_geom_hbond_distance_DH
_geom_hbond_distance_HA
_geom_hbond_distance_DA
_geom_hbond_angle_DHA
C5 H5 Cl1 3_766 0.93 2.63 3.122(2) 114
C6 H6B Cl1 2_655 0.97 2.80 3.548(2) 135

loop_
_geom_torsion_atom_site_label_1
_geom_torsion_atom_site_label_2
_geom_torsion_atom_site_label_3
_geom_torsion_atom_site_label_4
_geom_torsion_site_symmetry_1
_geom_torsion
C5 N1 N2 N3 . -0.2(2)
C5 N1 N2 C6 . 179.5(2)
N1 N2 N3 N4 . 0.3(2)
C6 N2 N3 N4 . -179.45(18)
N2 N3 N4 C5 . -0.2(2)
N2 N3 N4 Cu1 . 174.81(13)
Cl1 Cu1 N4 N3 . 4.39(16)
Cl1 Cu1 N4 N3 3_766 -175.61(16)
N1 Cu1 N4 N3 2_745 92.47(16)
Cu1 Cu1 N4 N3 2_745 79.02(16)
Cl1 Cu1 N4 C5 . 178.28(19)
Cl1 Cu1 N4 C5 3_766 -1.72(19)
N1 Cu1 N4 C5 2_745 -93.7(2)
Cu1 Cu1 N4 C5 2_745 -107.09(19)
N2 N1 C5 N4 . 0.0(3)
N3 N4 C5 N1 . 0.1(3)
Cu1 N4 C5 N1 . -174.62(15)
N3 N2 C6 C7 . -89.1(3)
N1 N2 C6 C7 . 91.2(2)
N2 C6 C7 C8 . -2.7(4)
